data_7242945
loop_
_publ_author_name
'Brahmachari, Goutam'
'Karmakar, Indrajit'
'Karmakar, Pintu'

_publ_section_title
;
 Catalyst- and solvent-free Csp2--H functionalization of
 4-hydroxycoumarins via C-3 dehydrogenative aza-coupling under
 ball-milling
;
_journal_issue 13
_journal_name_full 'Green Chemistry'
_journal_page_first 4762
_journal_page_last 4770
_journal_paper_doi 10.1039/D1GC01341F
_journal_volume 23
_journal_year 2021
_chemical_formula_moiety 'C17 H8 F6 N2 O3'
_chemical_formula_sum 'C17 H8 F6 N2 O3'
_chemical_formula_weight 402.25
_space_group_crystal_system monoclinic
_space_group_IT_number 15
_space_group_name_Hall '-C 2yc'
_space_group_name_H-M_alt 'C 1 2/c 1'
_atom_sites_solution_hydrogens mixed
_atom_sites_solution_primary direct
_atom_sites_solution_secondary difmap
_audit_creation_method SHELXL-2018/3
_audit_update_record
;
2021-03-12 deposited with the CCDC.	2021-05-26 downloaded from the CCDC.
;
_cell_angle_alpha 90
_cell_angle_beta 92.130(4)
_cell_angle_gamma 90
_cell_formula_units_Z 8
_cell_length_a 31.1491(11)
_cell_length_b 7.2268(4)
_cell_length_c 13.9772(7)
_cell_measurement_reflns_used 1450
_cell_measurement_temperature 150.01(11)
_cell_measurement_theta_max 27.5610
_cell_measurement_theta_min 2.6160
_cell_volume 3144.2(3)
_computing_cell_refinement 'CrysAlisPro 1.171.38.46 (Rigaku OD, 2018)'
_computing_data_collection 'CrysAlisPro 1.171.38.46 (Rigaku OD, 2018)'
_computing_data_reduction 'CrysAlisPro 1.171.38.46 (Rigaku OD, 2018)'
_computing_molecular_graphics 'ORTEP3 (Farrugia, 2012)'
_computing_publication_material 'PLATON (Spek,2009)'
_computing_structure_refinement 'SHELXL-2018/3 (Sheldrick, 2018)'
_computing_structure_solution 'SHELXT 2014/5 (Sheldrick, 2014)'
_diffrn_ambient_temperature 150.01(11)
_diffrn_detector_area_resol_mean 15.9974
_diffrn_measured_fraction_theta_full 0.983
_diffrn_measured_fraction_theta_max 0.983
_diffrn_measurement_device_type 'SuperNova, Dual, Cu at zero, Eos'
_diffrn_measurement_method '\w scans'
_diffrn_radiation_type MoK\a
_diffrn_radiation_wavelength 0.71073
_diffrn_reflns_av_R_equivalents 0.1022
_diffrn_reflns_av_unetI/netI 0.0876
_diffrn_reflns_Laue_measured_fraction_full 0.983
_diffrn_reflns_Laue_measured_fraction_max 0.983
_diffrn_reflns_limit_h_max 32
_diffrn_reflns_limit_h_min -36
_diffrn_reflns_limit_k_max 3
_diffrn_reflns_limit_k_min -8
_diffrn_reflns_limit_l_max 8
_diffrn_reflns_limit_l_min -16
_diffrn_reflns_number 4195
_diffrn_reflns_point_group_measured_fraction_full 0.983
_diffrn_reflns_point_group_measured_fraction_max 0.983
_diffrn_reflns_theta_full 24.998
_diffrn_reflns_theta_max 24.998
_diffrn_reflns_theta_min 2.617
_diffrn_source 'micro-focus sealed X-ray tube'
_exptl_absorpt_coefficient_mu 0.164
_exptl_absorpt_correction_T_max 1.00000
_exptl_absorpt_correction_T_min 0.24542
_exptl_absorpt_correction_type multi-scan
_exptl_absorpt_process_details 'Crys Alis Red'
_exptl_crystal_colour orange
_exptl_crystal_density_diffrn 1.700
_exptl_crystal_density_method 'not measured'
_exptl_crystal_description BLOCK
_exptl_crystal_F_000 1616
_exptl_crystal_size_max 0.3
_exptl_crystal_size_mid 0.2
_exptl_crystal_size_min 0.2
_refine_diff_density_max 0.543
_refine_diff_density_min -0.565
_refine_diff_density_rms 0.129
_refine_ls_extinction_method none
_refine_ls_goodness_of_fit_ref 1.174
_refine_ls_hydrogen_treatment mixed
_refine_ls_matrix_type full
_refine_ls_number_parameters 285
_refine_ls_number_reflns 2733
_refine_ls_number_restraints 6
_refine_ls_restrained_S_all 1.193
_refine_ls_R_factor_all 0.1339
_refine_ls_R_factor_gt 0.1088
_refine_ls_shift/su_max 0.000
_refine_ls_shift/su_mean 0.000
_refine_ls_structure_factor_coef Fsqd
_refine_ls_weighting_details 'w=1/[\s^2^(Fo^2^)+(0.2000P)^2^] where P=(Fo^2^+2Fc^2^)/3'
_refine_ls_weighting_scheme calc
_refine_ls_wR_factor_gt 0.2891
_refine_ls_wR_factor_ref 0.3394
_reflns_Friedel_coverage 0.000
_reflns_number_gt 1788
_reflns_number_total 2733
_reflns_threshold_expression 'I > 2\s(I)'
_cod_data_source_file d1gc01341f2.cif
_cod_data_source_block shelx
_cod_depositor_comments 'Adding full bibliography for 7242945.cif.'
_cod_original_sg_symbol_H-M 'C 2/c'
_cod_database_code 7242945
_shelx_shelxl_version_number 2018/3
_shelx_space_group_comment
;
The symmetry employed for this shelxl refinement is uniquely defined
by the following loop, which should always be used as a source of
symmetry information in preference to the above space-group names.
They are only intended as comments.
;
_exptl_absorpt_special_details
;
CrysAlisPro 1.171.39.46e (Rigaku Oxford Diffraction, 2018)
Empirical absorption correction using spherical harmonics,
 implemented in SCALE3 ABSPACK scaling algorithm.
;

loop_
_space_group_symop_operation_xyz
'x, y, z'
'-x, y, -z+1/2'
'x+1/2, y+1/2, z'
'-x+1/2, y+1/2, -z+1/2'
'-x, -y, -z'
'x, -y, z-1/2'
'-x+1/2, -y+1/2, -z'
'x+1/2, -y+1/2, z-1/2'

loop_
_atom_site_label
_atom_site_type_symbol
_atom_site_fract_x
_atom_site_fract_y
_atom_site_fract_z
_atom_site_U_iso_or_equiv
_atom_site_adp_type
_atom_site_occupancy
_atom_site_site_symmetry_order
_atom_site_calc_flag
_atom_site_refinement_flags_posn
_atom_site_refinement_flags_adp
_atom_site_refinement_flags_occupancy
_atom_site_disorder_assembly
_atom_site_disorder_group
O1 O 0.77450(8) 0.6611(5) 0.2879(2) 0.0409(8) Uani 1 1 d . . . . .
O4 O 0.75899(8) 0.4716(5) 0.5611(2) 0.0454(9) Uani 1 1 d . . . . .
N9 N 0.68945(10) 0.4650(5) 0.4202(3) 0.0346(9) Uani 1 1 d . . . . .
O2 O 0.70717(9) 0.6079(5) 0.2468(2) 0.0526(10) Uani 1 1 d . . . . .
N10 N 0.68038(10) 0.4047(5) 0.5057(3) 0.0364(9) Uani 1 1 d . . . . .
C8A C 0.80832(12) 0.6616(6) 0.3545(3) 0.0332(10) Uani 1 1 d . . . . .
C6 C 0.87974(12) 0.6752(6) 0.4782(3) 0.0352(10) Uani 1 1 d . . . . .
H6 H 0.903729 0.680717 0.519789 0.042 Uiso 1 1 calc R U . . .
C5 C 0.84139(12) 0.6073(5) 0.5094(3) 0.0329(10) Uani 1 1 d . . . . .
H5 H 0.839523 0.566278 0.572179 0.039 Uiso 1 1 calc R U . . .
C3 C 0.72891(11) 0.5251(6) 0.4054(3) 0.0307(9) Uani 1 1 d . . . . .
C4A C 0.80501(12) 0.5997(5) 0.4467(3) 0.0311(9) Uani 1 1 d . . . . .
C11 C 0.63785(11) 0.3461(5) 0.5227(3) 0.0331(10) Uani 1 1 d . . . . .
C7 C 0.88235(12) 0.7359(6) 0.3833(3) 0.0387(11) Uani 1 1 d . . . . .
H7 H 0.908386 0.779443 0.361854 0.046 Uiso 1 1 calc R U . . .
C4 C 0.76399(11) 0.5268(6) 0.4783(3) 0.0349(10) Uani 1 1 d . . . . .
C16 C 0.60625(12) 0.3423(6) 0.4503(3) 0.0334(10) Uani 1 1 d . . . . .
H16 H 0.612358 0.377125 0.388197 0.040 Uiso 1 1 calc R U . . .
C13 C 0.58747(12) 0.2444(6) 0.6357(3) 0.0356(10) Uani 1 1 d . . . . .
C14 C 0.55541(12) 0.2388(5) 0.5642(3) 0.0343(10) Uani 1 1 d . . . . .
H14 H 0.527609 0.204021 0.578300 0.041 Uiso 1 1 calc R U . . .
C15 C 0.56516(12) 0.2852(5) 0.4726(3) 0.0326(10) Uani 1 1 d . . . . .
C12 C 0.62911(12) 0.2978(6) 0.6150(3) 0.0348(10) Uani 1 1 d . . . . .
H12 H 0.650640 0.300676 0.662891 0.042 Uiso 1 1 calc R U . . .
C8 C 0.84702(13) 0.7319(6) 0.3217(3) 0.0391(11) Uani 1 1 d . . . . .
H8 H 0.848742 0.775068 0.259241 0.047 Uiso 1 1 calc R U . . .
C2 C 0.73447(12) 0.5975(6) 0.3098(3) 0.0383(10) Uani 1 1 d . . . . .
C17 C 0.57794(12) 0.2029(6) 0.7363(3) 0.0457(12) Uani 1 1 d D . . . .
C18 C 0.53003(13) 0.2830(7) 0.3953(3) 0.0426(11) Uani 1 1 d . . . . .
F4 F 0.50533(10) 0.1346(6) 0.4024(2) 0.0864(13) Uani 1 1 d . . . . .
F5 F 0.50502(10) 0.4313(6) 0.3983(2) 0.0808(12) Uani 1 1 d . . . . .
F6 F 0.54443(8) 0.2810(4) 0.3080(2) 0.0562(9) Uani 1 1 d . . . . .
F1A F 0.6126(4) 0.140(4) 0.7823(10) 0.106(8) Uani 0.44(3) 1 d D . P A 1
F2A F 0.5371(3) 0.172(4) 0.7565(11) 0.099(7) Uani 0.44(3) 1 d D . P A 1
F3A F 0.5896(7) 0.341(2) 0.7962(12) 0.088(6) Uani 0.44(3) 1 d D . P A 1
F1B F 0.6015(5) 0.0734(16) 0.7810(7) 0.078(4) Uani 0.56(3) 1 d D . P A 2
F2B F 0.5483(5) 0.073(2) 0.7405(8) 0.092(5) Uani 0.56(3) 1 d D . P A 2
F3B F 0.5654(10) 0.347(2) 0.7834(11) 0.133(8) Uani 0.56(3) 1 d D . P A 2
H10 H 0.7009(18) 0.407(8) 0.551(4) 0.063(16) Uiso 1 1 d . . . . .

loop_
_atom_site_aniso_label
_atom_site_aniso_U_11
_atom_site_aniso_U_22
_atom_site_aniso_U_33
_atom_site_aniso_U_23
_atom_site_aniso_U_13
_atom_site_aniso_U_12
O1 0.0233(14) 0.062(2) 0.0373(17) 0.0043(13) -0.0036(12) -0.0038(13)
O4 0.0260(14) 0.075(2) 0.0347(18) 0.0064(14) -0.0029(12) -0.0050(14)
N9 0.0194(16) 0.038(2) 0.046(2) -0.0029(15) 0.0030(14) 0.0002(14)
O2 0.0280(16) 0.084(3) 0.0447(19) 0.0046(16) -0.0115(14) -0.0010(15)
N10 0.0171(16) 0.041(2) 0.051(2) 0.0003(17) -0.0014(15) -0.0006(14)
C8A 0.0197(19) 0.042(2) 0.038(2) -0.0046(17) -0.0027(15) 0.0038(16)
C6 0.0231(19) 0.038(2) 0.044(2) -0.0051(17) -0.0036(16) 0.0005(16)
C5 0.0242(19) 0.033(2) 0.041(2) -0.0001(16) -0.0022(17) 0.0029(15)
C3 0.0181(17) 0.039(2) 0.034(2) -0.0048(16) -0.0010(15) 0.0027(16)
C4A 0.0197(18) 0.032(2) 0.041(2) -0.0015(16) -0.0009(16) 0.0015(15)
C11 0.0201(18) 0.030(2) 0.049(3) -0.0031(17) 0.0009(17) -0.0025(15)
C7 0.0197(18) 0.041(2) 0.056(3) -0.0070(19) 0.0066(18) -0.0003(16)
C4 0.0187(18) 0.038(2) 0.048(2) -0.0055(18) 0.0004(17) 0.0040(16)
C16 0.025(2) 0.034(2) 0.041(2) -0.0041(16) -0.0047(17) 0.0027(16)
C13 0.028(2) 0.032(2) 0.047(3) -0.0027(16) -0.0014(18) 0.0004(16)
C14 0.0212(18) 0.033(2) 0.049(3) -0.0067(17) 0.0038(17) -0.0009(16)
C15 0.0239(19) 0.033(2) 0.041(2) -0.0003(16) -0.0057(17) 0.0010(16)
C12 0.0232(19) 0.036(2) 0.045(3) -0.0046(17) -0.0032(17) -0.0006(16)
C8 0.029(2) 0.048(3) 0.040(2) 0.0020(18) 0.0071(18) 0.0028(18)
C2 0.0180(18) 0.046(2) 0.050(3) -0.002(2) -0.0023(18) 0.0002(16)
C17 0.035(2) 0.051(3) 0.051(3) -0.003(2) 0.000(2) -0.002(2)
C18 0.025(2) 0.052(3) 0.050(3) -0.003(2) -0.0045(19) -0.0029(19)
F4 0.069(2) 0.120(3) 0.068(2) 0.0200(19) -0.0287(17) -0.062(2)
F5 0.0597(19) 0.114(3) 0.067(2) -0.0170(19) -0.0234(16) 0.0498(19)
F6 0.0371(15) 0.085(2) 0.0460(18) -0.0055(14) -0.0077(13) -0.0022(13)
F1A 0.047(5) 0.22(2) 0.050(6) 0.066(9) -0.008(4) 0.004(9)
F2A 0.036(5) 0.20(2) 0.058(7) -0.002(10) 0.009(4) -0.013(7)
F3A 0.159(14) 0.053(8) 0.055(6) -0.025(6) 0.045(9) -0.018(8)
F1B 0.115(9) 0.066(6) 0.054(5) 0.014(3) 0.034(5) 0.047(6)
F2B 0.105(9) 0.123(10) 0.049(5) 0.013(5) 0.014(5) -0.073(7)
F3B 0.26(2) 0.082(8) 0.063(7) 0.008(5) 0.078(10) 0.087(11)

loop_
_atom_type_symbol
_atom_type_description
_atom_type_scat_dispersion_real
_atom_type_scat_dispersion_imag
_atom_type_scat_source
C C 0.0033 0.0016 'International Tables Vol C Tables 4.2.6.8 and 6.1.1.4'
H H 0.0000 0.0000 'International Tables Vol C Tables 4.2.6.8 and 6.1.1.4'
O O 0.0106 0.0060 'International Tables Vol C Tables 4.2.6.8 and 6.1.1.4'
N N 0.0061 0.0033 'International Tables Vol C Tables 4.2.6.8 and 6.1.1.4'
F F 0.0171 0.0103 'International Tables Vol C Tables 4.2.6.8 and 6.1.1.4'

loop_
_geom_angle_atom_site_label_1
_geom_angle_atom_site_label_2
_geom_angle_atom_site_label_3
_geom_angle
_geom_angle_site_symmetry_1
_geom_angle_site_symmetry_3
_geom_angle_publ_flag
C2 O1 C8A 121.8(3) . . ?
N10 N9 C3 118.8(3) . . ?
N9 N10 C11 119.0(4) . . ?
N9 N10 H10 118(4) . . ?
C11 N10 H10 123(4) . . ?
C4A C8A O1 123.4(3) . . ?
C4A C8A C8 121.4(4) . . ?
O1 C8A C8 115.2(4) . . ?
C5 C6 C7 119.5(4) . . ?
C5 C6 H6 120.3 . . ?
C7 C6 H6 120.3 . . ?
C6 C5 C4A 120.3(4) . . ?
C6 C5 H5 119.8 . . ?
C4A C5 H5 119.8 . . ?
N9 C3 C2 113.8(3) . . ?
N9 C3 C4 124.5(4) . . ?
C2 C3 C4 121.7(3) . . ?
C8A C4A C5 119.0(3) . . ?
C8A C4A C4 119.8(4) . . ?
C5 C4A C4 121.2(4) . . ?
C12 C11 C16 121.4(3) . . ?
C12 C11 N10 116.9(4) . . ?
C16 C11 N10 121.7(4) . . ?
C8 C7 C6 120.9(4) . . ?
C8 C7 H7 119.5 . . ?
C6 C7 H7 119.5 . . ?
O4 C4 C4A 122.6(3) . . ?
O4 C4 C3 122.0(3) . . ?
C4A C4 C3 115.5(4) . . ?
C11 C16 C15 118.4(4) . . ?
C11 C16 H16 120.8 . . ?
C15 C16 H16 120.8 . . ?
C14 C13 C12 120.6(4) . . ?
C14 C13 C17 121.0(4) . . ?
C12 C13 C17 118.4(4) . . ?
C15 C14 C13 119.2(3) . . ?
C15 C14 H14 120.4 . . ?
C13 C14 H14 120.4 . . ?
C14 C15 C16 121.4(4) . . ?
C14 C15 C18 119.2(4) . . ?
C16 C15 C18 119.4(4) . . ?
C11 C12 C13 119.0(4) . . ?
C11 C12 H12 120.5 . . ?
C13 C12 H12 120.5 . . ?
C7 C8 C8A 118.8(4) . . ?
C7 C8 H8 120.6 . . ?
C8A C8 H8 120.6 . . ?
O2 C2 O1 116.0(4) . . ?
O2 C2 C3 126.2(4) . . ?
O1 C2 C3 117.8(4) . . ?
F3B C17 F2B 108.7(9) . . ?
F3B C17 F1B 119.8(11) . . ?
F2B C17 F1B 81.7(14) . . ?
F1A C17 F2A 127.6(13) . . ?
F1A C17 F3A 75.8(19) . . ?
F2A C17 F3A 103.4(10) . . ?
F3B C17 C13 113.2(8) . . ?
F1A C17 C13 110.1(7) . . ?
F2B C17 C13 110.6(6) . . ?
F1B C17 C13 117.5(6) . . ?
F2A C17 C13 117.6(7) . . ?
F3A C17 C13 112.6(8) . . ?
F6 C18 F4 106.2(4) . . ?
F6 C18 F5 105.0(4) . . ?
F4 C18 F5 107.9(4) . . ?
F6 C18 C15 113.7(3) . . ?
F4 C18 C15 111.2(4) . . ?
F5 C18 C15 112.4(4) . . ?
C17 F1A F3A 52.8(11) . . ?
C17 F3A F1A 51.4(10) . . ?
C17 F1B F2B 48.8(7) . . ?
C17 F2B F1B 49.5(8) . . ?

loop_
_geom_bond_atom_site_label_1
_geom_bond_atom_site_label_2
_geom_bond_distance
_geom_bond_site_symmetry_2
_geom_bond_publ_flag
O1 C2 1.374(5) . ?
O1 C8A 1.379(5) . ?
O4 C4 1.240(5) . ?
N9 N10 1.312(5) . ?
N9 C3 1.327(5) . ?
O2 C2 1.204(5) . ?
N10 C11 1.419(5) . ?
N10 H10 0.88(6) . ?
C8A C4A 1.372(6) . ?
C8A C8 1.401(6) . ?
C6 C5 1.377(5) . ?
C6 C7 1.402(6) . ?
C6 H6 0.9300 . ?
C5 C4A 1.408(5) . ?
C5 H5 0.9300 . ?
C3 C2 1.451(6) . ?
C3 C4 1.466(5) . ?
C4A C4 1.465(5) . ?
C11 C12 1.373(6) . ?
C11 C16 1.386(5) . ?
C7 C8 1.373(6) . ?
C7 H7 0.9300 . ?
C16 C15 1.391(6) . ?
C16 H16 0.9300 . ?
C13 C14 1.388(6) . ?
C13 C12 1.394(6) . ?
C13 C17 1.478(6) . ?
C14 C15 1.368(6) . ?
C14 H14 0.9300 . ?
C15 C18 1.509(6) . ?
C12 H12 0.9300 . ?
C8 H8 0.9300 . ?
C17 F3B 1.298(8) . ?
C17 F1A 1.317(8) . ?
C17 F2B 1.317(7) . ?
C17 F1B 1.331(8) . ?
C17 F2A 1.331(8) . ?
C17 F3A 1.342(9) . ?
C18 F6 1.316(5) . ?
C18 F4 1.326(5) . ?
C18 F5 1.327(6) . ?
F1A F3A 1.63(4) . ?
F1B F2B 1.73(3) . ?

loop_
_geom_torsion_atom_site_label_1
_geom_torsion_atom_site_label_2
_geom_torsion_atom_site_label_3
_geom_torsion_atom_site_label_4
_geom_torsion
_geom_torsion_site_symmetry_1
_geom_torsion_site_symmetry_2
_geom_torsion_site_symmetry_3
_geom_torsion_site_symmetry_4
_geom_torsion_publ_flag
C3 N9 N10 C11 177.9(3) . . . . ?
C2 O1 C8A C4A 0.0(6) . . . . ?
C2 O1 C8A C8 -179.5(4) . . . . ?
C7 C6 C5 C4A -0.3(6) . . . . ?
N10 N9 C3 C2 -176.8(3) . . . . ?
N10 N9 C3 C4 1.0(6) . . . . ?
O1 C8A C4A C5 -179.5(3) . . . . ?
C8 C8A C4A C5 0.0(6) . . . . ?
O1 C8A C4A C4 0.6(6) . . . . ?
C8 C8A C4A C4 -179.9(4) . . . . ?
C6 C5 C4A C8A -0.3(6) . . . . ?
C6 C5 C4A C4 179.6(4) . . . . ?
N9 N10 C11 C12 -175.1(3) . . . . ?
N9 N10 C11 C16 3.2(6) . . . . ?
C5 C6 C7 C8 1.3(6) . . . . ?
C8A C4A C4 O4 -178.9(4) . . . . ?
C5 C4A C4 O4 1.2(6) . . . . ?
C8A C4A C4 C3 0.5(6) . . . . ?
C5 C4A C4 C3 -179.4(3) . . . . ?
N9 C3 C4 O4 -0.4(6) . . . . ?
C2 C3 C4 O4 177.2(4) . . . . ?
N9 C3 C4 C4A -179.8(4) . . . . ?
C2 C3 C4 C4A -2.2(6) . . . . ?
C12 C11 C16 C15 -1.0(6) . . . . ?
N10 C11 C16 C15 -179.3(4) . . . . ?
C12 C13 C14 C15 0.5(6) . . . . ?
C17 C13 C14 C15 177.4(4) . . . . ?
C13 C14 C15 C16 -1.7(6) . . . . ?
C13 C14 C15 C18 -178.7(3) . . . . ?
C11 C16 C15 C14 2.0(6) . . . . ?
C11 C16 C15 C18 179.0(3) . . . . ?
C16 C11 C12 C13 -0.1(6) . . . . ?
N10 C11 C12 C13 178.2(3) . . . . ?
C14 C13 C12 C11 0.4(6) . . . . ?
C17 C13 C12 C11 -176.6(4) . . . . ?
C6 C7 C8 C8A -1.6(6) . . . . ?
C4A C8A C8 C7 1.0(7) . . . . ?
O1 C8A C8 C7 -179.5(4) . . . . ?
C8A O1 C2 O2 178.3(4) . . . . ?
C8A O1 C2 C3 -1.7(6) . . . . ?
N9 C3 C2 O2 0.7(7) . . . . ?
C4 C3 C2 O2 -177.1(4) . . . . ?
N9 C3 C2 O1 -179.3(3) . . . . ?
C4 C3 C2 O1 2.8(6) . . . . ?
C14 C13 C17 F3B -87.3(16) . . . . ?
C12 C13 C17 F3B 89.8(16) . . . . ?
C14 C13 C17 F1A 153.4(14) . . . . ?
C12 C13 C17 F1A -29.5(14) . . . . ?
C14 C13 C17 F2B 35.0(12) . . . . ?
C12 C13 C17 F2B -147.9(11) . . . . ?
C14 C13 C17 F1B 126.3(9) . . . . ?
C12 C13 C17 F1B -56.6(9) . . . . ?
C14 C13 C17 F2A -4.1(16) . . . . ?
C12 C13 C17 F2A 172.9(15) . . . . ?
C14 C13 C17 F3A -124.1(11) . . . . ?
C12 C13 C17 F3A 52.9(12) . . . . ?
C14 C15 C18 F6 -162.9(4) . . . . ?
C16 C15 C18 F6 20.0(5) . . . . ?
C14 C15 C18 F4 -43.1(5) . . . . ?
C16 C15 C18 F4 139.8(4) . . . . ?
C14 C15 C18 F5 78.0(5) . . . . ?
C16 C15 C18 F5 -99.1(5) . . . . ?
F2A C17 F1A F3A -96(2) . . . . ?
C13 C17 F1A F3A 109.2(9) . . . . ?
F2A C17 F3A F1A 125.9(13) . . . . ?
C13 C17 F3A F1A -106.2(11) . . . . ?
F3B C17 F1B F2B 106.9(14) . . . . ?
C13 C17 F1B F2B -109.0(10) . . . . ?
F3B C17 F2B F1B -118.7(10) . . . . ?
C13 C17 F2B F1B 116.4(6) . . . . ?
